data_4102558
loop_
_publ_author_name
'Dipannita Kalyani'
'Andrew D. Satterfield'
'Melanie S. Sanford'

_publ_section_title
;
 Palladium-Catalyzed Oxidative Arylhalogenation of Alkenes: Synthetic
 Scope and Mechanistic Insights
;
_journal_name_full 'Journal of the American Chemical Society'
_journal_page_first 8419
_journal_page_last 8427
_journal_paper_doi 10.1021/ja101851v
_journal_volume 132
_journal_year 2010
_chemical_formula_moiety 'C18 H19 Br O2'
_chemical_formula_sum 'C18 H19 Br O2'
_chemical_formula_weight 347.24
_chemical_name_systematic
;
 ?
;
_space_group_IT_number 14
_symmetry_cell_setting monoclinic
_symmetry_space_group_name_Hall '-P 2yn'
_symmetry_space_group_name_H-M 'P 1 21/n 1'
_atom_sites_solution_hydrogens geom
_atom_sites_solution_primary direct
_atom_sites_solution_secondary difmap
_audit_creation_method SHELXL-97
_cell_angle_alpha 90.00
_cell_angle_beta 107.7090(10)
_cell_angle_gamma 90.00
_cell_formula_units_Z 4
_cell_length_a 12.8824(12)
_cell_length_b 7.9467(7)
_cell_length_c 16.7333(16)
_cell_measurement_reflns_used 9972
_cell_measurement_temperature 200(2)
_cell_measurement_theta_max 26.41
_cell_measurement_theta_min 2.38
_cell_volume 1631.9(3)
_computing_cell_refinement 'Bruker SAINT'
_computing_data_collection 'Bruker SMART-APEX'
_computing_data_reduction 'Bruker SAINT'
_computing_molecular_graphics 'Bruker SHELXTL'
_computing_publication_material 'Bruker SHELXTL'
_computing_structure_refinement 'SHELXL-97 (Sheldrick, 2008)'
_computing_structure_solution 'SHELXS-97 (Sheldrick, 2008)'
_diffrn_ambient_temperature 200(2)
_diffrn_measured_fraction_theta_full 0.999
_diffrn_measured_fraction_theta_max 0.999
_diffrn_measurement_device_type 'CCD area detector'
_diffrn_measurement_method 'phi and omega scans'
_diffrn_radiation_monochromator graphite
_diffrn_radiation_source 'fine-focus sealed tube'
_diffrn_radiation_type MoK\a
_diffrn_radiation_wavelength 0.71073
_diffrn_reflns_av_R_equivalents 0.0242
_diffrn_reflns_av_sigmaI/netI 0.0151
_diffrn_reflns_limit_h_max 17
_diffrn_reflns_limit_h_min -17
_diffrn_reflns_limit_k_max 10
_diffrn_reflns_limit_k_min -10
_diffrn_reflns_limit_l_max 22
_diffrn_reflns_limit_l_min -22
_diffrn_reflns_number 33141
_diffrn_reflns_theta_full 28.36
_diffrn_reflns_theta_max 28.36
_diffrn_reflns_theta_min 2.38
_exptl_absorpt_coefficient_mu 2.521
_exptl_absorpt_correction_T_max 0.8143
_exptl_absorpt_correction_T_min 0.4321
_exptl_absorpt_correction_type multi-scan
_exptl_absorpt_process_details
;
  Blessing, R. Acta Cryst. (1995) A51 33-38.
  Sheldrick, G.  SADABS (Version 2008/1) Bruker AXS area
  detector absorption and other corrections, University of
  Gottingen, Germany 2008.
;
_exptl_crystal_colour colorless
_exptl_crystal_density_diffrn 1.413
_exptl_crystal_density_method 'not measured'
_exptl_crystal_description plate
_exptl_crystal_F_000 712
_exptl_crystal_size_max 0.40
_exptl_crystal_size_mid 0.24
_exptl_crystal_size_min 0.09
_refine_diff_density_max 0.663
_refine_diff_density_min -0.543
_refine_diff_density_rms 0.044
_refine_ls_extinction_method none
_refine_ls_goodness_of_fit_ref 1.011
_refine_ls_hydrogen_treatment constr
_refine_ls_matrix_type full
_refine_ls_number_parameters 191
_refine_ls_number_reflns 4073
_refine_ls_number_restraints 0
_refine_ls_restrained_S_all 1.011
_refine_ls_R_factor_all 0.0405
_refine_ls_R_factor_gt 0.0300
_refine_ls_shift/su_max 0.001
_refine_ls_shift/su_mean 0.000
_refine_ls_structure_factor_coef Fsqd
_refine_ls_weighting_details 'calc w=1/[\s^2^(Fo^2^)+(0.0345P)^2^+0.7360P] where P=(Fo^2^+2Fc^2^)/3'
_refine_ls_weighting_scheme calc
_refine_ls_wR_factor_gt 0.0726
_refine_ls_wR_factor_ref 0.0784
_reflns_number_gt 3316
_reflns_number_total 4073
_reflns_threshold_expression >2sigma(I)
_cod_data_source_file ja101851v_si_001.cif
_cod_data_source_block dk222
_cod_database_code 4102558

loop_
_symmetry_equiv_pos_as_xyz
'x, y, z'
'-x+1/2, y+1/2, -z+1/2'
'-x, -y, -z'
'x-1/2, -y-1/2, z-1/2'

loop_
_atom_site_label
_atom_site_type_symbol
_atom_site_fract_x
_atom_site_fract_y
_atom_site_fract_z
_atom_site_U_iso_or_equiv
_atom_site_adp_type
_atom_site_occupancy
_atom_site_symmetry_multiplicity
_atom_site_calc_flag
_atom_site_refinement_flags
Br1 Br 0.264967(16) 1.09405(3) 0.853073(14) 0.06201(9) Uani 1 1 d .
C1 C 0.10815(14) 1.0551(2) 0.79310(11) 0.0443(4) Uani 1 1 d .
H1A H 0.0644 1.1156 0.8243 0.053 Uiso 1 1 calc R
C2 C 0.08177(13) 0.8672(2) 0.79304(11) 0.0407(4) Uani 1 1 d .
H2A H 0.1235 0.8082 0.7598 0.049 Uiso 1 1 calc R
C3 C 0.11382(15) 0.7873(2) 0.88023(11) 0.0470(4) Uani 1 1 d .
H3A H 0.1934 0.7994 0.9069 0.056 Uiso 1 1 calc R
H3B H 0.0764 0.8468 0.9156 0.056 Uiso 1 1 calc R
C4 C 0.08369(16) 0.6038(2) 0.87508(12) 0.0520(5) Uani 1 1 d .
H4A H 0.0044 0.5909 0.8656 0.062 Uiso 1 1 calc R
H4B H 0.1025 0.5497 0.8280 0.062 Uiso 1 1 calc R
C5 C 0.11165(15) 0.3739(2) 0.96863(12) 0.0448(4) Uani 1 1 d .
C6 C 0.1860(2) 0.3002(3) 1.04722(14) 0.0651(6) Uani 1 1 d .
H6A H 0.1687 0.3473 1.0958 0.098 Uiso 1 1 calc R
H6B H 0.2617 0.3271 1.0512 0.098 Uiso 1 1 calc R
H6C H 0.1766 0.1778 1.0463 0.098 Uiso 1 1 calc R
C7 C 0.08154(13) 1.1303(2) 0.70693(11) 0.0413(4) Uani 1 1 d .
C8 C 0.12630(15) 1.0701(2) 0.64697(13) 0.0479(4) Uani 1 1 d .
H8A H 0.1792 0.9829 0.6612 0.057 Uiso 1 1 calc R
C9 C 0.09480(17) 1.1354(3) 0.56660(13) 0.0545(5) Uani 1 1 d .
H9A H 0.1257 1.0927 0.5259 0.065 Uiso 1 1 calc R
C10 C 0.01886(17) 1.2620(3) 0.54574(13) 0.0582(5) Uani 1 1 d .
H10A H -0.0030 1.3066 0.4904 0.070 Uiso 1 1 calc R
C11 C -0.02534(16) 1.3240(3) 0.60417(15) 0.0580(5) Uani 1 1 d .
H11A H -0.0775 1.4121 0.5894 0.070 Uiso 1 1 calc R
C12 C 0.00552(15) 1.2591(2) 0.68516(13) 0.0497(4) Uani 1 1 d .
H12A H -0.0255 1.3030 0.7256 0.060 Uiso 1 1 calc R
C13 C -0.03903(13) 0.8448(2) 0.74671(11) 0.0386(3) Uani 1 1 d .
C14 C -0.07145(15) 0.7542(2) 0.67309(11) 0.0480(4) Uani 1 1 d .
H14A H -0.0181 0.7049 0.6518 0.058 Uiso 1 1 calc R
C15 C -0.18147(17) 0.7340(3) 0.62946(13) 0.0588(5) Uani 1 1 d .
H15A H -0.2026 0.6721 0.5785 0.071 Uiso 1 1 calc R
C16 C -0.25928(15) 0.8031(3) 0.65989(14) 0.0593(6) Uani 1 1 d .
H16A H -0.3344 0.7888 0.6303 0.071 Uiso 1 1 calc R
C17 C -0.22821(16) 0.8932(3) 0.73356(15) 0.0564(5) Uani 1 1 d .
H17A H -0.2820 0.9409 0.7549 0.068 Uiso 1 1 calc R
C18 C -0.11869(15) 0.9148(2) 0.77679(13) 0.0482(4) Uani 1 1 d .
H18A H -0.0980 0.9780 0.8274 0.058 Uiso 1 1 calc R
O1 O 0.14414(10) 0.52648(18) 0.95380(8) 0.0520(3) Uani 1 1 d .
O2 O 0.03331(11) 0.30491(19) 0.92315(10) 0.0606(4) Uani 1 1 d .

loop_
_atom_site_aniso_label
_atom_site_aniso_U_11
_atom_site_aniso_U_22
_atom_site_aniso_U_33
_atom_site_aniso_U_23
_atom_site_aniso_U_13
_atom_site_aniso_U_12
Br1 0.04017(11) 0.07263(16) 0.06095(14) 0.00809(10) -0.00292(9) -0.01746(9)
C1 0.0328(8) 0.0509(10) 0.0459(9) -0.0035(8) 0.0069(7) -0.0045(7)
C2 0.0319(8) 0.0456(9) 0.0413(9) 0.0000(7) 0.0061(7) -0.0012(7)
C3 0.0395(9) 0.0527(10) 0.0423(9) 0.0028(8) 0.0027(7) -0.0011(8)
C4 0.0449(10) 0.0557(11) 0.0442(10) 0.0075(8) -0.0032(8) -0.0030(8)
C5 0.0409(9) 0.0494(10) 0.0465(10) -0.0011(8) 0.0167(8) 0.0026(7)
C6 0.0756(15) 0.0584(13) 0.0529(12) 0.0107(10) 0.0074(10) 0.0044(11)
C7 0.0336(8) 0.0409(9) 0.0466(9) -0.0005(7) 0.0079(7) -0.0054(6)
C8 0.0426(9) 0.0442(10) 0.0579(11) 0.0007(8) 0.0168(8) 0.0009(7)
C9 0.0568(11) 0.0572(12) 0.0505(11) -0.0062(9) 0.0179(9) -0.0121(9)
C10 0.0548(11) 0.0597(12) 0.0505(11) 0.0073(9) 0.0018(9) -0.0114(10)
C11 0.0422(10) 0.0462(11) 0.0745(14) 0.0086(10) 0.0010(9) 0.0017(8)
C12 0.0387(9) 0.0468(10) 0.0622(12) -0.0065(9) 0.0131(8) -0.0017(7)
C13 0.0320(7) 0.0415(8) 0.0392(8) 0.0075(7) 0.0062(6) -0.0021(6)
C14 0.0407(9) 0.0556(11) 0.0436(9) -0.0006(8) 0.0065(7) -0.0016(8)
C15 0.0502(11) 0.0637(13) 0.0493(11) 0.0011(9) -0.0043(9) -0.0091(9)
C16 0.0325(9) 0.0606(12) 0.0723(14) 0.0208(11) -0.0024(9) -0.0056(8)
C17 0.0359(9) 0.0626(12) 0.0719(14) 0.0144(10) 0.0180(9) 0.0042(8)
C18 0.0408(9) 0.0545(11) 0.0494(10) 0.0037(8) 0.0137(8) -0.0006(8)
O1 0.0467(7) 0.0540(8) 0.0441(7) 0.0084(6) -0.0027(6) -0.0047(6)
O2 0.0454(7) 0.0603(9) 0.0710(9) 0.0001(7) 0.0101(7) -0.0084(7)

loop_
_atom_type_symbol
_atom_type_description
_atom_type_scat_dispersion_real
_atom_type_scat_dispersion_imag
_atom_type_scat_source
C C 0.0033 0.0016 'International Tables Vol C Tables 4.2.6.8 and 6.1.1.4'
H H 0.0000 0.0000 'International Tables Vol C Tables 4.2.6.8 and 6.1.1.4'
O O 0.0106 0.0060 'International Tables Vol C Tables 4.2.6.8 and 6.1.1.4'
Br Br -0.2901 2.4595 'International Tables Vol C Tables 4.2.6.8 and 6.1.1.4'

loop_
_geom_angle_atom_site_label_1
_geom_angle_atom_site_label_2
_geom_angle_atom_site_label_3
_geom_angle
C7 C1 C2 113.68(15)
C7 C1 Br1 108.85(12)
C2 C1 Br1 110.09(12)
C13 C2 C3 112.01(14)
C13 C2 C1 107.86(14)
C3 C2 C1 114.14(15)
C4 C3 C2 110.97(15)
O1 C4 C3 107.54(15)
O2 C5 O1 123.46(18)
O2 C5 C6 124.91(19)
O1 C5 C6 111.61(17)
C8 C7 C12 118.74(18)
C8 C7 C1 122.32(16)
C12 C7 C1 118.87(17)
C9 C8 C7 120.74(18)
C10 C9 C8 119.9(2)
C11 C10 C9 120.21(19)
C10 C11 C12 120.44(19)
C7 C12 C11 119.97(19)
C14 C13 C18 118.48(16)
C14 C13 C2 120.08(16)
C18 C13 C2 121.44(16)
C13 C14 C15 120.85(19)
C16 C15 C14 120.1(2)
C15 C16 C17 119.70(17)
C16 C17 C18 120.30(19)
C17 C18 C13 120.53(19)
C5 O1 C4 116.37(14)

loop_
_geom_bond_atom_site_label_1
_geom_bond_atom_site_label_2
_geom_bond_distance
Br1 C1 1.9876(17)
C1 C7 1.501(3)
C1 C2 1.531(2)
C2 C13 1.523(2)
C2 C3 1.528(2)
C3 C4 1.505(3)
C4 O1 1.448(2)
C5 O2 1.196(2)
C5 O1 1.330(2)
C5 C6 1.491(3)
C7 C8 1.386(3)
C7 C12 1.387(3)
C8 C9 1.382(3)
C9 C10 1.372(3)
C10 C11 1.364(3)
C11 C12 1.390(3)
C13 C14 1.377(3)
C13 C18 1.389(3)
C14 C15 1.392(3)
C15 C16 1.370(3)
C16 C17 1.376(3)
C17 C18 1.386(3)
